data_7134766
loop_
_publ_author_name
'Zhu, Yanren'
'Yang, Shaoxiong'
'Chen, Huiyu'
'Zhang, Fang'
'Pu, Enfan'
'Jiang, Piaopiao'
'Jin, Yi'
'Zhang, Hongbin'
'Chen, Jingbo'

_publ_section_title
;
 Cycloaddition of bicyclo[1.1.0]butanes with enamides for the efficient
 synthesis of 2-amino-bicyclo[2.1.1]hexanes.
;
_journal_issue 61
_journal_name_full 'Chemical communications (Cambridge, England)'
_journal_page_first 11493
_journal_page_last 11496
_journal_paper_doi 10.1039/d5cc02908b
_journal_volume 61
_journal_year 2025
_chemical_absolute_configuration unk
_chemical_formula_moiety 'C34 H39 N O2'
_chemical_formula_sum 'C34 H39 N O2'
_chemical_formula_weight 493.66
_space_group_crystal_system orthorhombic
_space_group_IT_number 19
_space_group_name_Hall 'P 2ac 2ab'
_space_group_name_H-M_alt 'P 21 21 21'
_atom_sites_solution_hydrogens geom
_atom_sites_solution_primary dual
_audit_creation_date 2024-12-11
_audit_creation_method
;
FinalCif V89 by Daniel Kratzert, Freiburg 2024,
https://dkratzert.de/finalcif.html
;
_audit_update_record
;
2025-02-22 deposited with the CCDC.	2025-06-24 downloaded from the CCDC.
;
_cell_angle_alpha 90
_cell_angle_beta 90
_cell_angle_gamma 90
_cell_formula_units_Z 4
_cell_length_a 9.1352(4)
_cell_length_b 16.5171(6)
_cell_length_c 17.9335(8)
_cell_measurement_reflns_used 9215
_cell_measurement_temperature 100.00
_cell_measurement_theta_max 28.28
_cell_measurement_theta_min 2.27
_cell_volume 2705.9(2)
_computing_cell_refinement 'SAINT V8.40B'
_computing_data_reduction 'SAINT V8.40B'
_computing_molecular_graphics 'Olex2 1.5 (Dolomanov et al., 2009)'
_computing_publication_material 'Olex2 1.5 (Dolomanov et al., 2009)'
_computing_structure_refinement 'SHELXL 2018/3 (Sheldrick, 2015)'
_computing_structure_solution 'SHELXT 2018/2 (Sheldrick, 2018)'
_diffrn_ambient_environment N~2~
_diffrn_ambient_temperature 100.00
_diffrn_detector CPAD
_diffrn_detector_area_resol_mean 7.41
_diffrn_detector_type 'Bruker PHOTON'
_diffrn_measured_fraction_theta_full 0.999
_diffrn_measured_fraction_theta_max 0.997
_diffrn_measurement_device 'three-circle diffractometer'
_diffrn_measurement_device_type 'Bruker D8 VENTURE dual wavelength Mo/Cu'
_diffrn_measurement_method '\w and \f scans'
_diffrn_measurement_specimen_support 'MiTeGen micromount'
_diffrn_radiation_monochromator 'mirror optics'
_diffrn_radiation_probe x-ray
_diffrn_radiation_type MoK\a
_diffrn_radiation_wavelength 0.71073
_diffrn_reflns_av_R_equivalents 0.0658
_diffrn_reflns_av_unetI/netI 0.0595
_diffrn_reflns_Laue_measured_fraction_full 0.999
_diffrn_reflns_Laue_measured_fraction_max 0.997
_diffrn_reflns_limit_h_max 11
_diffrn_reflns_limit_h_min -12
_diffrn_reflns_limit_k_max 21
_diffrn_reflns_limit_k_min -22
_diffrn_reflns_limit_l_max 23
_diffrn_reflns_limit_l_min -21
_diffrn_reflns_number 28167
_diffrn_reflns_point_group_measured_fraction_full 0.999
_diffrn_reflns_point_group_measured_fraction_max 0.993
_diffrn_reflns_theta_full 25.242
_diffrn_reflns_theta_max 28.313
_diffrn_reflns_theta_min 2.271
_diffrn_source 'microfocus sealed X-ray tube'
_diffrn_source_current 1.4
_diffrn_source_power 0.07
_diffrn_source_type 'Incoatec I\ms'
_diffrn_source_voltage 50.0
_diffrn_standards_number 0
_exptl_absorpt_coefficient_mu 0.074
_exptl_absorpt_correction_T_max 0.7457
_exptl_absorpt_correction_T_min 0.6979
_exptl_absorpt_correction_type multi-scan
_exptl_absorpt_process_details
;
SADABS-2016/2 (Bruker,2016/2) was used for absorption correction.
wR2(int) was 0.0899 before and 0.0702 after correction.
The Ratio of minimum to maximum transmission is 0.9359.
The \l/2 correction factor is Not present.
;
_exptl_crystal_colour colourless
_exptl_crystal_colour_primary colourless
_exptl_crystal_density_diffrn 1.212
_exptl_crystal_description block
_exptl_crystal_F_000 1064
_exptl_crystal_size_max 0.31
_exptl_crystal_size_mid 0.21
_exptl_crystal_size_min 0.17
_refine_diff_density_max 0.227
_refine_diff_density_min -0.239
_refine_diff_density_rms 0.050
_refine_ls_abs_structure_details
;
 Flack x determined using 1951 quotients [(I+)-(I-)]/[(I+)+(I-)]
 (Parsons, Flack and Wagner, Acta Cryst. B69 (2013) 249-259).
;
_refine_ls_abs_structure_Flack -0.1(8)
_refine_ls_extinction_method none
_refine_ls_goodness_of_fit_ref 1.059
_refine_ls_hydrogen_treatment constr
_refine_ls_matrix_type full
_refine_ls_number_parameters 340
_refine_ls_number_reflns 6684
_refine_ls_number_restraints 0
_refine_ls_restrained_S_all 1.059
_refine_ls_R_factor_all 0.0704
_refine_ls_R_factor_gt 0.0497
_refine_ls_shift/su_max 0.000
_refine_ls_shift/su_mean 0.000
_refine_ls_structure_factor_coef Fsqd
_refine_ls_weighting_details 'w=1/[\s^2^(Fo^2^)+(0.0349P)^2^+0.8713P] where P=(Fo^2^+2Fc^2^)/3'
_refine_ls_weighting_scheme calc
_refine_ls_wR_factor_gt 0.0943
_refine_ls_wR_factor_ref 0.1045
_reflns_Friedel_coverage 0.776
_reflns_Friedel_fraction_full 0.998
_reflns_Friedel_fraction_max 0.989
_reflns_number_gt 5510
_reflns_number_total 6684
_reflns_threshold_expression 'I > 2\s(I)'
_cod_data_source_file d5cc02908b2.cif
_cod_data_source_block 1
_cod_depositor_comments 'Adding full bibliography for 7134766--7134767.cif.'
_cod_database_code 7134766
_shelx_shelxl_version_number 2018/3
_olex2_refinement_description
;
1. Fixed Uiso
 At 1.2 times of:
  All C(H) groups, All C(H,H) groups, All N(H) groups
 At 1.5 times of:
  All C(H,H,H) groups
2.a Ternary CH refined with riding coordinates:
 C14(H14)
2.b Secondary CH2 refined with riding coordinates:
 C13(H13A,H13B), C15(H15A,H15B), C16(H16A,H16B), C22(H22A,H22B), C23(H23A,H23B)
2.c Aromatic/amide H refined with riding coordinates:
 N1(H1), C2(H2), C3(H3), C4(H4), C5(H5), C7(H7), C9(H9), C10(H10), C26(H26),
 C28(H28)
2.d Idealised Me refined as rotating group:
 C19(H19A,H19B,H19C), C29(H29A,H29B,H29C), C30(H30A,H30B,H30C), C32(H32A,H32B,
 H32C), C33(H33A,H33B,H33C), C34(H34A,H34B,H34C)
;
_olex2_submission_special_instructions 'No special instructions were received'
_shelx_space_group_comment
;
The symmetry employed for this shelxl refinement is uniquely defined
by the following loop, which should always be used as a source of
symmetry information in preference to the above space-group names.
They are only intended as comments.
;
_shelx_estimated_absorpt_t_min 0.977
_shelx_estimated_absorpt_t_max 0.988
_olex2_diffrn_ambient_temperature_device 'Oxford Cryostream 800'

loop_
_space_group_symop_operation_xyz
'x, y, z'
'-x+1/2, -y, z+1/2'
'-x, y+1/2, -z+1/2'
'x+1/2, -y+1/2, -z'

loop_
_atom_site_label
_atom_site_type_symbol
_atom_site_fract_x
_atom_site_fract_y
_atom_site_fract_z
_atom_site_U_iso_or_equiv
_atom_site_adp_type
_atom_site_occupancy
_atom_site_site_symmetry_order
_atom_site_calc_flag
_atom_site_refinement_flags_posn
_atom_site_refinement_flags_adp
_atom_site_refinement_flags_occupancy
_atom_site_disorder_assembly
_atom_site_disorder_group
O1 O 0.5075(2) 0.78329(11) 0.85763(10) 0.0232(4) Uani 1 1 d . . . . .
O2 O 0.6487(2) 0.49047(10) 0.94811(10) 0.0223(4) Uani 1 1 d . . . . .
N1 N 0.5825(2) 0.61829(12) 0.91724(12) 0.0158(5) Uani 1 1 d . . . . .
H1 H 0.611613 0.668995 0.914610 0.019 Uiso 1 1 calc R U . . .
C1 C 0.2442(3) 0.76316(15) 0.61421(14) 0.0178(5) Uani 1 1 d . . . . .
C2 C 0.1961(3) 0.76740(17) 0.53908(15) 0.0242(6) Uani 1 1 d . . . . .
H2 H 0.228282 0.810602 0.508202 0.029 Uiso 1 1 calc R U . . .
C3 C 0.1039(3) 0.71004(18) 0.51068(16) 0.0272(7) Uani 1 1 d . . . . .
H3 H 0.072432 0.714037 0.460331 0.033 Uiso 1 1 calc R U . . .
C4 C 0.0548(3) 0.64474(18) 0.55521(16) 0.0257(6) Uani 1 1 d . . . . .
H4 H -0.008536 0.604918 0.534696 0.031 Uiso 1 1 calc R U . . .
C5 C 0.0989(3) 0.63923(16) 0.62805(15) 0.0209(6) Uani 1 1 d . . . . .
H5 H 0.065693 0.595428 0.657919 0.025 Uiso 1 1 calc R U . . .
C6 C 0.1941(3) 0.69841(15) 0.65955(14) 0.0178(5) Uani 1 1 d . . . . .
C7 C 0.2421(3) 0.69336(15) 0.73471(14) 0.0179(5) Uani 1 1 d . . . . .
H7 H 0.207477 0.650820 0.765682 0.021 Uiso 1 1 calc R U . . .
C8 C 0.3387(3) 0.74973(14) 0.76317(14) 0.0165(5) Uani 1 1 d . . . . .
C9 C 0.3884(3) 0.81480(15) 0.71742(15) 0.0184(6) Uani 1 1 d . . . . .
H9 H 0.454826 0.853592 0.736999 0.022 Uiso 1 1 calc R U . . .
C10 C 0.3406(3) 0.82145(15) 0.64563(15) 0.0202(6) Uani 1 1 d . . . . .
H10 H 0.372421 0.865836 0.616079 0.024 Uiso 1 1 calc R U . . .
C11 C 0.4009(3) 0.74190(14) 0.83909(14) 0.0167(5) Uani 1 1 d . . . . .
C12 C 0.3444(3) 0.68332(15) 0.89643(14) 0.0160(5) Uani 1 1 d . . . . .
C13 C 0.3414(3) 0.71408(15) 0.97860(14) 0.0200(6) Uani 1 1 d . . . . .
H13A H 0.436458 0.711174 1.004991 0.024 Uiso 1 1 calc R U . . .
H13B H 0.292731 0.767044 0.985888 0.024 Uiso 1 1 calc R U . . .
C14 C 0.2411(3) 0.63949(16) 0.98941(14) 0.0207(6) Uani 1 1 d . . . . .
H14 H 0.171468 0.637545 1.032401 0.025 Uiso 1 1 calc R U . . .
C15 C 0.1830(3) 0.65697(16) 0.90970(14) 0.0188(6) Uani 1 1 d . . . . .
H15A H 0.110252 0.701246 0.906480 0.023 Uiso 1 1 calc R U . . .
H15B H 0.151792 0.608509 0.881376 0.023 Uiso 1 1 calc R U . . .
C16 C 0.3501(3) 0.56996(15) 0.97715(14) 0.0181(6) Uani 1 1 d . . . . .
H16A H 0.299604 0.517623 0.969291 0.022 Uiso 1 1 calc R U . . .
H16B H 0.419742 0.564880 1.019199 0.022 Uiso 1 1 calc R U . . .
C17 C 0.4280(3) 0.60028(14) 0.90418(14) 0.0153(5) Uani 1 1 d . . . . .
C18 C 0.6829(3) 0.56061(15) 0.93320(13) 0.0174(5) Uani 1 1 d . . . . .
C19 C 0.8405(3) 0.58804(16) 0.93191(15) 0.0218(6) Uani 1 1 d . . . . .
H19A H 0.875177 0.595821 0.983124 0.033 Uiso 1 1 calc R U . . .
H19B H 0.847998 0.639238 0.904559 0.033 Uiso 1 1 calc R U . . .
H19C H 0.900649 0.546873 0.907213 0.033 Uiso 1 1 calc R U . . .
C20 C 0.4103(3) 0.54791(14) 0.83367(14) 0.0147(5) Uani 1 1 d . . . . .
C21 C 0.4944(3) 0.56112(14) 0.76908(13) 0.0145(5) Uani 1 1 d . . . . .
C22 C 0.6275(3) 0.61476(16) 0.75413(14) 0.0196(6) Uani 1 1 d . . . . .
H22A H 0.718289 0.589236 0.773042 0.024 Uiso 1 1 calc R U . . .
H22B H 0.615838 0.668563 0.777717 0.024 Uiso 1 1 calc R U . . .
C23 C 0.6304(3) 0.62188(15) 0.66809(14) 0.0204(6) Uani 1 1 d . . . . .
H23A H 0.571624 0.668790 0.651254 0.024 Uiso 1 1 calc R U . . .
H23B H 0.732018 0.628383 0.649819 0.024 Uiso 1 1 calc R U . . .
C24 C 0.5636(3) 0.54188(15) 0.63958(14) 0.0165(5) Uani 1 1 d . . . . .
C25 C 0.4602(3) 0.51995(14) 0.70333(14) 0.0147(5) Uani 1 1 d . . . . .
C26 C 0.3463(3) 0.46423(14) 0.69979(14) 0.0162(5) Uani 1 1 d . . . . .
H26 H 0.324441 0.437764 0.654102 0.019 Uiso 1 1 calc R U . . .
C27 C 0.2644(3) 0.44734(14) 0.76342(14) 0.0149(5) Uani 1 1 d . . . . .
C28 C 0.2986(3) 0.49006(14) 0.82888(14) 0.0159(5) Uani 1 1 d . . . . .
H28 H 0.242680 0.479091 0.872400 0.019 Uiso 1 1 calc R U . . .
C29 C 0.4850(3) 0.55370(16) 0.56512(14) 0.0201(6) Uani 1 1 d . . . . .
H29A H 0.441884 0.502215 0.549138 0.030 Uiso 1 1 calc R U . . .
H29B H 0.555266 0.572247 0.527524 0.030 Uiso 1 1 calc R U . . .
H29C H 0.407469 0.594217 0.570948 0.030 Uiso 1 1 calc R U . . .
C30 C 0.6819(3) 0.47609(16) 0.63244(15) 0.0216(6) Uani 1 1 d . . . . .
H30A H 0.734512 0.470965 0.679833 0.032 Uiso 1 1 calc R U . . .
H30B H 0.750923 0.491109 0.592947 0.032 Uiso 1 1 calc R U . . .
H30C H 0.635739 0.424269 0.619982 0.032 Uiso 1 1 calc R U . . .
C31 C 0.1403(3) 0.38500(15) 0.76527(14) 0.0177(5) Uani 1 1 d . . . . .
C32 C -0.0011(3) 0.42526(18) 0.79095(19) 0.0319(7) Uani 1 1 d . . . . .
H32A H 0.010332 0.444136 0.842428 0.048 Uiso 1 1 calc R U . . .
H32B H -0.081502 0.386081 0.788429 0.048 Uiso 1 1 calc R U . . .
H32C H -0.023003 0.471435 0.758507 0.048 Uiso 1 1 calc R U . . .
C33 C 0.1802(4) 0.31710(17) 0.82017(18) 0.0327(7) Uani 1 1 d . . . . .
H33A H 0.271369 0.291142 0.804165 0.049 Uiso 1 1 calc R U . . .
H33B H 0.101368 0.276862 0.821228 0.049 Uiso 1 1 calc R U . . .
H33C H 0.193216 0.339995 0.870149 0.049 Uiso 1 1 calc R U . . .
C34 C 0.1138(4) 0.3462(2) 0.68873(18) 0.0419(9) Uani 1 1 d . . . . .
H34A H 0.082909 0.387914 0.653198 0.063 Uiso 1 1 calc R U . . .
H34B H 0.037047 0.304984 0.692992 0.063 Uiso 1 1 calc R U . . .
H34C H 0.204427 0.320888 0.671106 0.063 Uiso 1 1 calc R U . . .

loop_
_atom_site_aniso_label
_atom_site_aniso_U_11
_atom_site_aniso_U_22
_atom_site_aniso_U_33
_atom_site_aniso_U_23
_atom_site_aniso_U_13
_atom_site_aniso_U_12
O1 0.0229(11) 0.0206(9) 0.0262(10) 0.0014(8) -0.0054(9) -0.0071(8)
O2 0.0257(11) 0.0165(9) 0.0247(10) 0.0002(7) -0.0009(9) -0.0005(8)
N1 0.0165(12) 0.0136(10) 0.0172(11) -0.0011(8) -0.0005(9) -0.0020(9)
C1 0.0147(14) 0.0197(13) 0.0191(12) 0.0000(10) 0.0018(11) 0.0040(10)
C2 0.0228(16) 0.0294(14) 0.0205(13) 0.0048(11) 0.0024(12) 0.0045(12)
C3 0.0252(17) 0.0393(17) 0.0170(14) 0.0004(12) -0.0041(12) 0.0044(13)
C4 0.0216(16) 0.0301(15) 0.0254(15) -0.0057(12) -0.0053(12) 0.0023(12)
C5 0.0175(15) 0.0212(13) 0.0240(14) -0.0005(11) -0.0021(11) 0.0009(11)
C6 0.0155(14) 0.0170(12) 0.0208(13) -0.0012(10) -0.0016(11) 0.0054(10)
C7 0.0175(14) 0.0150(12) 0.0212(13) 0.0017(10) 0.0024(11) 0.0005(10)
C8 0.0158(14) 0.0150(11) 0.0188(12) 0.0003(9) 0.0023(11) 0.0017(10)
C9 0.0161(15) 0.0166(12) 0.0225(14) -0.0006(10) 0.0018(11) -0.0003(11)
C10 0.0199(15) 0.0177(12) 0.0229(14) 0.0036(10) 0.0045(12) 0.0021(11)
C11 0.0178(15) 0.0123(11) 0.0201(13) -0.0027(10) 0.0001(11) 0.0021(10)
C12 0.0141(14) 0.0177(12) 0.0163(12) -0.0028(10) -0.0015(11) 0.0004(10)
C13 0.0229(16) 0.0194(12) 0.0179(13) -0.0061(10) 0.0023(12) 0.0008(11)
C14 0.0221(16) 0.0246(13) 0.0152(12) -0.0033(11) 0.0043(11) -0.0015(11)
C15 0.0164(15) 0.0210(13) 0.0190(13) -0.0028(10) 0.0011(11) 0.0005(11)
C16 0.0206(15) 0.0195(12) 0.0142(12) 0.0000(10) 0.0015(11) -0.0020(11)
C17 0.0140(14) 0.0170(12) 0.0149(12) -0.0011(9) -0.0002(10) -0.0008(10)
C18 0.0201(15) 0.0188(12) 0.0134(12) -0.0041(9) -0.0016(11) 0.0003(11)
C19 0.0172(15) 0.0234(13) 0.0247(14) -0.0046(11) -0.0015(12) 0.0023(11)
C20 0.0156(14) 0.0136(11) 0.0150(12) -0.0005(9) -0.0007(10) 0.0014(9)
C21 0.0133(13) 0.0133(11) 0.0168(12) 0.0002(9) 0.0007(10) 0.0000(10)
C22 0.0195(15) 0.0201(13) 0.0193(13) -0.0024(10) 0.0018(11) -0.0057(11)
C23 0.0234(16) 0.0184(12) 0.0193(13) -0.0015(10) 0.0027(12) -0.0061(11)
C24 0.0180(14) 0.0164(12) 0.0150(12) -0.0008(9) 0.0030(10) -0.0022(10)
C25 0.0149(14) 0.0132(11) 0.0159(12) 0.0000(9) 0.0016(10) 0.0008(9)
C26 0.0184(15) 0.0149(11) 0.0153(12) -0.0020(9) -0.0004(11) 0.0004(10)
C27 0.0144(14) 0.0130(11) 0.0173(12) 0.0000(9) -0.0001(10) -0.0007(10)
C28 0.0161(14) 0.0161(12) 0.0155(12) 0.0007(9) 0.0018(10) 0.0010(10)
C29 0.0214(15) 0.0234(13) 0.0155(12) 0.0011(10) 0.0017(11) -0.0031(11)
C30 0.0218(15) 0.0251(13) 0.0179(13) -0.0002(10) 0.0055(12) 0.0005(12)
C31 0.0172(14) 0.0171(12) 0.0186(12) -0.0018(10) 0.0013(11) -0.0051(10)
C32 0.0172(16) 0.0278(15) 0.0508(19) -0.0022(14) 0.0020(15) -0.0057(13)
C33 0.0277(19) 0.0236(14) 0.0470(19) 0.0092(13) -0.0052(15) -0.0089(13)
C34 0.043(2) 0.053(2) 0.0305(17) -0.0151(15) 0.0052(15) -0.0330(18)

loop_
_atom_type_symbol
_atom_type_description
_atom_type_scat_dispersion_real
_atom_type_scat_dispersion_imag
_atom_type_scat_source
C C 0.0033 0.0016 'International Tables Vol C Tables 4.2.6.8 and 6.1.1.4'
H H 0.0000 0.0000 'International Tables Vol C Tables 4.2.6.8 and 6.1.1.4'
N N 0.0061 0.0033 'International Tables Vol C Tables 4.2.6.8 and 6.1.1.4'
O O 0.0106 0.0060 'International Tables Vol C Tables 4.2.6.8 and 6.1.1.4'

loop_
_geom_angle_atom_site_label_1
_geom_angle_atom_site_label_2
_geom_angle_atom_site_label_3
_geom_angle
_geom_angle_site_symmetry_1
_geom_angle_site_symmetry_3
_geom_angle_publ_flag
C17 N1 H1 118.5 . . ?
C18 N1 H1 118.5 . . ?
C18 N1 C17 123.1(2) . . ?
C2 C1 C6 118.8(2) . . ?
C2 C1 C10 122.3(2) . . ?
C6 C1 C10 118.9(2) . . ?
C1 C2 H2 119.6 . . ?
C3 C2 C1 120.7(3) . . ?
C3 C2 H2 119.6 . . ?
C2 C3 H3 119.5 . . ?
C2 C3 C4 120.9(3) . . ?
C4 C3 H3 119.5 . . ?
C3 C4 H4 120.2 . . ?
C5 C4 C3 119.7(3) . . ?
C5 C4 H4 120.2 . . ?
C4 C5 H5 119.6 . . ?
C4 C5 C6 120.8(3) . . ?
C6 C5 H5 119.6 . . ?
C1 C6 C5 119.1(2) . . ?
C1 C6 C7 119.2(2) . . ?
C7 C6 C5 121.6(2) . . ?
C6 C7 H7 119.7 . . ?
C8 C7 C6 120.6(2) . . ?
C8 C7 H7 119.7 . . ?
C7 C8 C9 119.9(2) . . ?
C7 C8 C11 121.8(2) . . ?
C9 C8 C11 118.2(2) . . ?
C8 C9 H9 119.9 . . ?
C10 C9 C8 120.1(3) . . ?
C10 C9 H9 119.9 . . ?
C1 C10 H10 119.4 . . ?
C9 C10 C1 121.2(2) . . ?
C9 C10 H10 119.4 . . ?
O1 C11 C8 120.1(2) . . ?
O1 C11 C12 116.3(2) . . ?
C8 C11 C12 123.6(2) . . ?
C11 C12 C13 116.3(2) . . ?
C11 C12 C15 127.6(2) . . ?
C11 C12 C17 117.0(2) . . ?
C13 C12 C17 102.1(2) . . ?
C15 C12 C13 85.99(19) . . ?
C15 C12 C17 101.7(2) . . ?
C12 C13 H13A 114.9 . . ?
C12 C13 H13B 114.9 . . ?
H13A C13 H13B 111.9 . . ?
C14 C13 C12 82.49(18) . . ?
C14 C13 H13A 114.9 . . ?
C14 C13 H13B 114.9 . . ?
C13 C14 H14 119.9 . . ?
C13 C14 C15 86.50(19) . . ?
C15 C14 H14 119.9 . . ?
C16 C14 C13 101.1(2) . . ?
C16 C14 H14 119.9 . . ?
C16 C14 C15 103.2(2) . . ?
C12 C15 H15A 114.9 . . ?
C12 C15 H15B 114.9 . . ?
C14 C15 C12 82.47(19) . . ?
C14 C15 H15A 114.9 . . ?
C14 C15 H15B 114.9 . . ?
H15A C15 H15B 111.9 . . ?
C14 C16 H16A 111.8 . . ?
C14 C16 H16B 111.8 . . ?
C14 C16 C17 100.03(19) . . ?
H16A C16 H16B 109.5 . . ?
C17 C16 H16A 111.8 . . ?
C17 C16 H16B 111.8 . . ?
N1 C17 C12 107.8(2) . . ?
N1 C17 C16 111.6(2) . . ?
N1 C17 C20 110.3(2) . . ?
C16 C17 C12 97.57(19) . . ?
C20 C17 C12 111.5(2) . . ?
C20 C17 C16 117.2(2) . . ?
O2 C18 N1 122.5(3) . . ?
O2 C18 C19 121.9(2) . . ?
N1 C18 C19 115.6(2) . . ?
C18 C19 H19A 109.5 . . ?
C18 C19 H19B 109.5 . . ?
C18 C19 H19C 109.5 . . ?
H19A C19 H19B 109.5 . . ?
H19A C19 H19C 109.5 . . ?
H19B C19 H19C 109.5 . . ?
C21 C20 C17 122.1(2) . . ?
C28 C20 C17 120.6(2) . . ?
C28 C20 C21 116.9(2) . . ?
C20 C21 C22 132.0(2) . . ?
C25 C21 C20 119.8(2) . . ?
C25 C21 C22 108.2(2) . . ?
C21 C22 H22A 111.1 . . ?
C21 C22 H22B 111.1 . . ?
C21 C22 C23 103.4(2) . . ?
H22A C22 H22B 109.0 . . ?
C23 C22 H22A 111.1 . . ?
C23 C22 H22B 111.1 . . ?
C22 C23 H23A 110.8 . . ?
C22 C23 H23B 110.8 . . ?
H23A C23 H23B 108.8 . . ?
C24 C23 C22 105.0(2) . . ?
C24 C23 H23A 110.8 . . ?
C24 C23 H23B 110.8 . . ?
C25 C24 C23 101.5(2) . . ?
C25 C24 C29 113.2(2) . . ?
C25 C24 C30 109.2(2) . . ?
C29 C24 C23 111.5(2) . . ?
C29 C24 C30 110.3(2) . . ?
C30 C24 C23 110.8(2) . . ?
C21 C25 C24 112.3(2) . . ?
C26 C25 C21 121.9(2) . . ?
C26 C25 C24 125.9(2) . . ?
C25 C26 H26 120.1 . . ?
C25 C26 C27 119.8(2) . . ?
C27 C26 H26 120.1 . . ?
C26 C27 C28 117.7(2) . . ?
C26 C27 C31 123.4(2) . . ?
C28 C27 C31 118.9(2) . . ?
C20 C28 C27 123.8(2) . . ?
C20 C28 H28 118.1 . . ?
C27 C28 H28 118.1 . . ?
C24 C29 H29A 109.5 . . ?
C24 C29 H29B 109.5 . . ?
C24 C29 H29C 109.5 . . ?
H29A C29 H29B 109.5 . . ?
H29A C29 H29C 109.5 . . ?
H29B C29 H29C 109.5 . . ?
C24 C30 H30A 109.5 . . ?
C24 C30 H30B 109.5 . . ?
C24 C30 H30C 109.5 . . ?
H30A C30 H30B 109.5 . . ?
H30A C30 H30C 109.5 . . ?
H30B C30 H30C 109.5 . . ?
C27 C31 C33 109.2(2) . . ?
C27 C31 C34 112.2(2) . . ?
C32 C31 C27 109.9(2) . . ?
C32 C31 C33 109.0(2) . . ?
C32 C31 C34 108.6(3) . . ?
C34 C31 C33 107.8(2) . . ?
C31 C32 H32A 109.5 . . ?
C31 C32 H32B 109.5 . . ?
C31 C32 H32C 109.5 . . ?
H32A C32 H32B 109.5 . . ?
H32A C32 H32C 109.5 . . ?
H32B C32 H32C 109.5 . . ?
C31 C33 H33A 109.5 . . ?
C31 C33 H33B 109.5 . . ?
C31 C33 H33C 109.5 . . ?
H33A C33 H33B 109.5 . . ?
H33A C33 H33C 109.5 . . ?
H33B C33 H33C 109.5 . . ?
C31 C34 H34A 109.5 . . ?
C31 C34 H34B 109.5 . . ?
C31 C34 H34C 109.5 . . ?
H34A C34 H34B 109.5 . . ?
H34A C34 H34C 109.5 . . ?
H34B C34 H34C 109.5 . . ?

loop_
_geom_bond_atom_site_label_1
_geom_bond_atom_site_label_2
_geom_bond_distance
_geom_bond_site_symmetry_2
_geom_bond_publ_flag
O1 C11 1.235(3) . ?
O2 C18 1.229(3) . ?
N1 H1 0.8800 . ?
N1 C17 1.462(3) . ?
N1 C18 1.353(3) . ?
C1 C2 1.419(4) . ?
C1 C6 1.419(4) . ?
C1 C10 1.422(4) . ?
C2 H2 0.9500 . ?
C2 C3 1.366(4) . ?
C3 H3 0.9500 . ?
C3 C4 1.415(4) . ?
C4 H4 0.9500 . ?
C4 C5 1.370(4) . ?
C5 H5 0.9500 . ?
C5 C6 1.425(4) . ?
C6 C7 1.420(4) . ?
C7 H7 0.9500 . ?
C7 C8 1.380(4) . ?
C8 C9 1.426(3) . ?
C8 C11 1.481(4) . ?
C9 H9 0.9500 . ?
C9 C10 1.364(4) . ?
C10 H10 0.9500 . ?
C11 C12 1.504(4) . ?
C12 C13 1.559(3) . ?
C12 C15 1.555(4) . ?
C12 C17 1.576(3) . ?
C13 H13A 0.9900 . ?
C13 H13B 0.9900 . ?
C13 C14 1.548(4) . ?
C14 H14 1.0000 . ?
C14 C15 1.552(4) . ?
C14 C16 1.536(4) . ?
C15 H15A 0.9900 . ?
C15 H15B 0.9900 . ?
C16 H16A 0.9900 . ?
C16 H16B 0.9900 . ?
C16 C17 1.571(4) . ?
C17 C20 1.541(3) . ?
C18 C19 1.509(4) . ?
C19 H19A 0.9800 . ?
C19 H19B 0.9800 . ?
C19 H19C 0.9800 . ?
C20 C21 1.407(3) . ?
C20 C28 1.401(3) . ?
C21 C22 1.528(4) . ?
C21 C25 1.396(3) . ?
C22 H22A 0.9900 . ?
C22 H22B 0.9900 . ?
C22 C23 1.548(4) . ?
C23 H23A 0.9900 . ?
C23 H23B 0.9900 . ?
C23 C24 1.543(3) . ?
C24 C25 1.526(3) . ?
C24 C29 1.529(4) . ?
C24 C30 1.538(4) . ?
C25 C26 1.391(3) . ?
C26 H26 0.9500 . ?
C26 C27 1.393(3) . ?
C27 C28 1.405(3) . ?
C27 C31 1.532(4) . ?
C28 H28 0.9500 . ?
C29 H29A 0.9800 . ?
C29 H29B 0.9800 . ?
C29 H29C 0.9800 . ?
C30 H30A 0.9800 . ?
C30 H30B 0.9800 . ?
C30 H30C 0.9800 . ?
C31 C32 1.524(4) . ?
C31 C33 1.536(4) . ?
C31 C34 1.534(4) . ?
C32 H32A 0.9800 . ?
C32 H32B 0.9800 . ?
C32 H32C 0.9800 . ?
C33 H33A 0.9800 . ?
C33 H33B 0.9800 . ?
C33 H33C 0.9800 . ?
C34 H34A 0.9800 . ?
C34 H34B 0.9800 . ?
C34 H34C 0.9800 . ?

loop_
_geom_torsion_atom_site_label_1
_geom_torsion_atom_site_label_2
_geom_torsion_atom_site_label_3
_geom_torsion_atom_site_label_4
_geom_torsion
_geom_torsion_site_symmetry_1
_geom_torsion_site_symmetry_2
_geom_torsion_site_symmetry_3
_geom_torsion_site_symmetry_4
_geom_torsion_publ_flag
O1 C11 C12 C13 39.9(3) . . . . ?
O1 C11 C12 C15 146.2(3) . . . . ?
O1 C11 C12 C17 -81.0(3) . . . . ?
N1 C17 C20 C21 -39.7(3) . . . . ?
N1 C17 C20 C28 146.9(2) . . . . ?
C1 C2 C3 C4 -0.4(4) . . . . ?
C1 C6 C7 C8 -1.3(4) . . . . ?
C2 C1 C6 C5 0.8(4) . . . . ?
C2 C1 C6 C7 179.7(2) . . . . ?
C2 C1 C10 C9 -178.2(3) . . . . ?
C2 C3 C4 C5 0.6(4) . . . . ?
C3 C4 C5 C6 -0.1(4) . . . . ?
C4 C5 C6 C1 -0.6(4) . . . . ?
C4 C5 C6 C7 -179.4(3) . . . . ?
C5 C6 C7 C8 177.5(3) . . . . ?
C6 C1 C2 C3 -0.4(4) . . . . ?
C6 C1 C10 C9 1.8(4) . . . . ?
C6 C7 C8 C9 1.5(4) . . . . ?
C6 C7 C8 C11 -174.4(2) . . . . ?
C7 C8 C9 C10 0.0(4) . . . . ?
C7 C8 C11 O1 165.6(2) . . . . ?
C7 C8 C11 C12 -12.4(4) . . . . ?
C8 C9 C10 C1 -1.6(4) . . . . ?
C8 C11 C12 C13 -142.0(2) . . . . ?
C8 C11 C12 C15 -35.7(4) . . . . ?
C8 C11 C12 C17 97.1(3) . . . . ?
C9 C8 C11 O1 -10.4(4) . . . . ?
C9 C8 C11 C12 171.6(2) . . . . ?
C10 C1 C2 C3 179.6(3) . . . . ?
C10 C1 C6 C5 -179.2(2) . . . . ?
C10 C1 C6 C7 -0.3(4) . . . . ?
C11 C8 C9 C10 176.0(2) . . . . ?
C11 C12 C13 C14 165.1(2) . . . . ?
C11 C12 C15 C14 -155.1(3) . . . . ?
C11 C12 C17 N1 54.6(3) . . . . ?
C11 C12 C17 C16 170.2(2) . . . . ?
C11 C12 C17 C20 -66.5(3) . . . . ?
C12 C13 C14 C15 -34.86(18) . . . . ?
C12 C13 C14 C16 68.0(2) . . . . ?
C12 C17 C20 C21 79.9(3) . . . . ?
C12 C17 C20 C28 -93.5(3) . . . . ?
C13 C12 C15 C14 -34.68(17) . . . . ?
C13 C12 C17 N1 -73.5(2) . . . . ?
C13 C12 C17 C16 42.2(2) . . . . ?
C13 C12 C17 C20 165.4(2) . . . . ?
C13 C14 C15 C12 34.94(18) . . . . ?
C13 C14 C16 C17 -46.9(2) . . . . ?
C14 C16 C17 N1 115.0(2) . . . . ?
C14 C16 C17 C12 2.5(2) . . . . ?
C14 C16 C17 C20 -116.4(2) . . . . ?
C15 C12 C13 C14 34.78(18) . . . . ?
C15 C12 C17 N1 -161.8(2) . . . . ?
C15 C12 C17 C16 -46.2(2) . . . . ?
C15 C12 C17 C20 77.0(2) . . . . ?
C15 C14 C16 C17 42.1(2) . . . . ?
C16 C14 C15 C12 -65.7(2) . . . . ?
C16 C17 C20 C21 -168.9(2) . . . . ?
C16 C17 C20 C28 17.7(3) . . . . ?
C17 N1 C18 O2 -10.4(4) . . . . ?
C17 N1 C18 C19 169.9(2) . . . . ?
C17 C12 C13 C14 -66.3(2) . . . . ?
C17 C12 C15 C14 66.8(2) . . . . ?
C17 C20 C21 C22 9.9(4) . . . . ?
C17 C20 C21 C25 -170.9(2) . . . . ?
C17 C20 C28 C27 171.8(2) . . . . ?
C18 N1 C17 C12 173.8(2) . . . . ?
C18 N1 C17 C16 67.8(3) . . . . ?
C18 N1 C17 C20 -64.4(3) . . . . ?
C20 C21 C22 C23 -161.7(3) . . . . ?
C20 C21 C25 C24 -179.8(2) . . . . ?
C20 C21 C25 C26 -1.4(4) . . . . ?
C21 C20 C28 C27 -2.0(4) . . . . ?
C21 C22 C23 C24 -30.0(3) . . . . ?
C21 C25 C26 C27 -1.1(4) . . . . ?
C22 C21 C25 C24 -0.4(3) . . . . ?
C22 C21 C25 C26 178.0(2) . . . . ?
C22 C23 C24 C25 29.1(3) . . . . ?
C22 C23 C24 C29 149.9(2) . . . . ?
C22 C23 C24 C30 -86.8(3) . . . . ?
C23 C24 C25 C21 -18.3(3) . . . . ?
C23 C24 C25 C26 163.4(2) . . . . ?
C24 C25 C26 C27 177.1(2) . . . . ?
C25 C21 C22 C23 19.0(3) . . . . ?
C25 C26 C27 C28 1.9(4) . . . . ?
C25 C26 C27 C31 -178.0(2) . . . . ?
C26 C27 C28 C20 -0.4(4) . . . . ?
C26 C27 C31 C32 -123.1(3) . . . . ?
C26 C27 C31 C33 117.4(3) . . . . ?
C26 C27 C31 C34 -2.1(4) . . . . ?
C28 C20 C21 C22 -176.4(2) . . . . ?
C28 C20 C21 C25 2.8(4) . . . . ?
C28 C27 C31 C32 57.0(3) . . . . ?
C28 C27 C31 C33 -62.5(3) . . . . ?
C28 C27 C31 C34 178.0(3) . . . . ?
C29 C24 C25 C21 -137.9(2) . . . . ?
C29 C24 C25 C26 43.8(3) . . . . ?
C30 C24 C25 C21 98.7(3) . . . . ?
C30 C24 C25 C26 -79.6(3) . . . . ?
C31 C27 C28 C20 179.5(2) . . . . ?
